data_7717728
loop_
_publ_author_name
'Pavlidis, Sotirios'
'Alasadi, Jasmin'
'Opis-Basilio, Amanda'
'Abbenseth, Josh'

_publ_section_title
;
 Two-fold proton coupled electron transfer of a Ta(V) aniline complex
 mediated by a redox active NNN pincer ligand.
;
_journal_name_full 'Dalton transactions (Cambridge, England : 2003)'
_journal_paper_doi 10.1039/d4dt03281k
_journal_year 2024
_chemical_formula_sum 'C46 H71 Cl N3 O Ta'
_chemical_formula_weight 898.45
_space_group_crystal_system monoclinic
_space_group_IT_number 14
_space_group_name_Hall '-P 2ybc'
_space_group_name_H-M_alt 'P 1 21/c 1'
_atom_sites_solution_hydrogens geom
_audit_creation_method SHELXL-2019/3
_audit_update_record
;
2024-12-13 deposited with the CCDC.	2024-12-18 downloaded from the CCDC.
;
_cell_angle_alpha 90
_cell_angle_beta 108.6340(10)
_cell_angle_gamma 90
_cell_formula_units_Z 4
_cell_length_a 14.7961(3)
_cell_length_b 17.6077(4)
_cell_length_c 17.5721(3)
_cell_measurement_reflns_used 9745
_cell_measurement_temperature 100(2)
_cell_measurement_theta_max 25.36
_cell_measurement_theta_min 2.31
_cell_volume 4337.99(15)
_computing_data_collection 'Bruker APEX2'
_computing_molecular_graphics 'Mercury (P. A. Wood, J. Appl. Cryst., 53, 226-235, 2020)'
_computing_publication_material 'FinalCif (Kratzert, https://dkratzert.de/finalcif.html)'
_computing_structure_refinement 'SHELXL-2019/2 (Sheldrick, 2019)'
_computing_structure_solution 'SHELXT 2018/2 (Sheldrick, 2018)'
_diffrn_ambient_temperature 100(2)
_diffrn_measured_fraction_theta_full 0.999
_diffrn_measured_fraction_theta_max 0.997
_diffrn_measurement_device_type 'Bruker APEX-II CCD'
_diffrn_measurement_method '\f and \w scans'
_diffrn_radiation_type MoK\a
_diffrn_radiation_wavelength 0.71073
_diffrn_reflns_av_R_equivalents 0.0608
_diffrn_reflns_av_unetI/netI 0.0207
_diffrn_reflns_Laue_measured_fraction_full 0.999
_diffrn_reflns_Laue_measured_fraction_max 0.997
_diffrn_reflns_limit_h_max 17
_diffrn_reflns_limit_h_min -17
_diffrn_reflns_limit_k_max 21
_diffrn_reflns_limit_k_min -21
_diffrn_reflns_limit_l_max 21
_diffrn_reflns_limit_l_min -20
_diffrn_reflns_number 132145
_diffrn_reflns_point_group_measured_fraction_full 0.999
_diffrn_reflns_point_group_measured_fraction_max 0.997
_diffrn_reflns_theta_full 25.242
_diffrn_reflns_theta_max 25.405
_diffrn_reflns_theta_min 2.313
_exptl_absorpt_coefficient_mu 2.632
_exptl_absorpt_correction_T_max 0.7452
_exptl_absorpt_correction_T_min 0.6419
_exptl_absorpt_correction_type multi-scan
_exptl_absorpt_process_details
;
SADABS-2016/2 (Bruker,2016/2) was used for absorption correction.
wR2(int) was 0.0961 before and 0.0645 after correction.
The Ratio of minimum to maximum transmission is 0.8614.
The \l/2 correction factor is Not present.
;
_exptl_crystal_colour red
_exptl_crystal_density_diffrn 1.376
_exptl_crystal_description plate
_exptl_crystal_F_000 1864
_exptl_crystal_size_max 0.130
_exptl_crystal_size_mid 0.110
_exptl_crystal_size_min 0.030
_refine_diff_density_max 0.752
_refine_diff_density_min -0.481
_refine_diff_density_rms 0.067
_refine_ls_extinction_method none
_refine_ls_goodness_of_fit_ref 0.979
_refine_ls_hydrogen_treatment constr
_refine_ls_matrix_type full
_refine_ls_number_parameters 488
_refine_ls_number_reflns 7961
_refine_ls_number_restraints 7
_refine_ls_restrained_S_all 0.979
_refine_ls_R_factor_all 0.0219
_refine_ls_R_factor_gt 0.0190
_refine_ls_shift/su_max 0.005
_refine_ls_shift/su_mean 0.000
_refine_ls_structure_factor_coef Fsqd
_refine_ls_weighting_details 'w=1/[\s^2^(Fo^2^)+(0.0159P)^2^+7.4487P] where P=(Fo^2^+2Fc^2^)/3'
_refine_ls_weighting_scheme calc
_refine_ls_wR_factor_gt 0.0434
_refine_ls_wR_factor_ref 0.0456
_reflns_Friedel_coverage 0.000
_reflns_number_gt 7306
_reflns_number_total 7961
_reflns_threshold_expression 'I > 2\s(I)'
_cod_data_source_file d4dt03281k3.cif
_cod_data_source_block mo_ja24_sp_ii_93_3_0m_a
_cod_original_sg_symbol_H-M 'P 21/c'
_cod_database_code 7717728
_shelx_shelxl_version_number 2019/3
_shelx_space_group_comment
;
The symmetry employed for this shelxl refinement is uniquely defined
by the following loop, which should always be used as a source of
symmetry information in preference to the above space-group names.
They are only intended as comments.
;
_shelx_estimated_absorpt_t_min 0.726
_shelx_estimated_absorpt_t_max 0.925

loop_
_space_group_symop_operation_xyz
'x, y, z'
'-x, y+1/2, -z+1/2'
'-x, -y, -z'
'x, -y-1/2, z-1/2'

loop_
_atom_site_label
_atom_site_type_symbol
_atom_site_fract_x
_atom_site_fract_y
_atom_site_fract_z
_atom_site_U_iso_or_equiv
_atom_site_adp_type
_atom_site_occupancy
_atom_site_site_symmetry_order
_atom_site_calc_flag
_atom_site_refinement_flags_posn
_atom_site_refinement_flags_adp
_atom_site_refinement_flags_occupancy
_atom_site_disorder_assembly
_atom_site_disorder_group
Ta1 Ta 0.89224(2) 0.59135(2) 0.66670(2) 0.01149(4) Uani 1 1 d . . . . .
Cl1 Cl 1.05234(4) 0.62562(3) 0.69717(4) 0.01966(12) Uani 1 1 d . . . . .
O1 O 0.80588(11) 0.67068(9) 0.66805(9) 0.0141(3) Uani 1 1 d . . . . .
N1 N 0.86425(14) 0.57541(11) 0.54824(11) 0.0142(4) Uani 1 1 d . . . . .
N2 N 0.84751(13) 0.48233(11) 0.64202(11) 0.0129(4) Uani 1 1 d . . . . .
N3 N 0.90857(13) 0.53962(11) 0.77247(11) 0.0144(4) Uani 1 1 d . . . . .
C1 C 0.81465(16) 0.45488(13) 0.56353(13) 0.0136(5) Uani 1 1 d . . . . .
C2 C 0.82461(16) 0.50866(13) 0.50803(14) 0.0137(5) Uani 1 1 d . . . . .
C3 C 0.79368(16) 0.49065(14) 0.42672(14) 0.0161(5) Uani 1 1 d . . . . .
H3 H 0.800172 0.526307 0.388225 0.019 Uiso 1 1 calc R U . . .
C4 C 0.75292(16) 0.41948(14) 0.40230(14) 0.0154(5) Uani 1 1 d . . . . .
C5 C 0.74563(16) 0.36681(13) 0.45938(14) 0.0149(5) Uani 1 1 d . . . . .
H5 H 0.718804 0.318338 0.441885 0.018 Uiso 1 1 calc R U . . .
C6 C 0.77658(16) 0.38318(13) 0.54148(14) 0.0134(5) Uani 1 1 d . . . . .
C7 C 0.76742(16) 0.32579(13) 0.60481(14) 0.0151(5) Uani 1 1 d . . . . .
C8 C 0.81296(16) 0.35753(13) 0.68954(14) 0.0143(5) Uani 1 1 d . . . . .
C9 C 0.82135(17) 0.31397(13) 0.75798(14) 0.0164(5) Uani 1 1 d . . . . .
H9 H 0.799206 0.262978 0.751687 0.020 Uiso 1 1 calc R U . . .
C10 C 0.86124(17) 0.34319(14) 0.83510(14) 0.0171(5) Uani 1 1 d . . . . .
C11 C 0.89189(17) 0.41893(14) 0.84607(14) 0.0163(5) Uani 1 1 d . . . . .
H11 H 0.917308 0.439496 0.898591 0.020 Uiso 1 1 calc R U . . .
C12 C 0.88459(16) 0.46354(13) 0.77908(14) 0.0141(5) Uani 1 1 d . . . . .
C13 C 0.84657(16) 0.43137(13) 0.70218(13) 0.0129(5) Uani 1 1 d . . . . .
C14 C 0.71482(17) 0.40054(14) 0.31373(14) 0.0194(5) Uani 1 1 d . . . . .
H14A H 0.716687 0.345426 0.306595 0.029 Uiso 1 1 calc R U . . .
H14B H 0.754224 0.425467 0.285635 0.029 Uiso 1 1 calc R U . . .
H14C H 0.648869 0.418459 0.291620 0.029 Uiso 1 1 calc R U . . .
C15 C 0.66082(17) 0.31127(15) 0.59150(15) 0.0220(5) Uani 1 1 d . . . . .
H15A H 0.629332 0.359355 0.595584 0.033 Uiso 1 1 calc R U . . .
H15B H 0.654079 0.275885 0.632390 0.033 Uiso 1 1 calc R U . . .
H15C H 0.631223 0.289343 0.538037 0.033 Uiso 1 1 calc R U . . .
C16 C 0.81597(19) 0.25081(14) 0.59571(15) 0.0213(5) Uani 1 1 d . . . . .
H16A H 0.882643 0.260599 0.600079 0.032 Uiso 1 1 calc R U . . .
H16B H 0.782762 0.228451 0.543115 0.032 Uiso 1 1 calc R U . . .
H16C H 0.813490 0.215527 0.638131 0.032 Uiso 1 1 calc R U . . .
C17 C 0.8712(2) 0.29427(15) 0.90787(15) 0.0254(6) Uani 1 1 d . . . . .
H17A H 0.858029 0.241228 0.891116 0.038 Uiso 1 1 calc R U . . .
H17B H 0.825863 0.311289 0.934492 0.038 Uiso 1 1 calc R U . . .
H17C H 0.936344 0.298534 0.945237 0.038 Uiso 1 1 calc R U . . .
C18 C 0.89085(17) 0.64139(13) 0.50789(14) 0.0170(5) Uani 1 1 d . . . . .
H18 H 0.917788 0.679874 0.551052 0.020 Uiso 1 1 calc R U . . .
C19 C 0.80564(18) 0.67997(14) 0.44673(15) 0.0209(5) Uani 1 1 d . . . . .
H19A H 0.825755 0.728820 0.430760 0.031 Uiso 1 1 calc R U . . .
H19B H 0.755260 0.688428 0.470890 0.031 Uiso 1 1 calc R U . . .
H19C H 0.781319 0.647384 0.399350 0.031 Uiso 1 1 calc R U . . .
C20 C 0.97210(17) 0.62128(15) 0.47515(15) 0.0209(5) Uani 1 1 d . . . . .
H20A H 0.993525 0.667260 0.454543 0.031 Uiso 1 1 calc R U . . .
H20B H 0.949424 0.584156 0.431640 0.031 Uiso 1 1 calc R U . . .
H20C H 1.025350 0.599550 0.518297 0.031 Uiso 1 1 calc R U . . .
C21 C 0.94485(17) 0.58999(14) 0.84333(14) 0.0178(5) Uani 1 1 d . . . . .
H21 H 0.954008 0.640811 0.821460 0.021 Uiso 1 1 calc R U . . .
C22 C 0.8729(2) 0.60256(15) 0.88782(16) 0.0256(6) Uani 1 1 d . . . . .
H22A H 0.900059 0.637116 0.933088 0.038 Uiso 1 1 calc R U . . .
H22B H 0.857829 0.553816 0.907876 0.038 Uiso 1 1 calc R U . . .
H22C H 0.814477 0.624809 0.851076 0.038 Uiso 1 1 calc R U . . .
C23 C 1.04368(18) 0.56562(15) 0.89735(15) 0.0227(5) Uani 1 1 d . . . . .
H23A H 1.069413 0.604291 0.938720 0.034 Uiso 1 1 calc R U . . .
H23B H 1.086261 0.559862 0.864949 0.034 Uiso 1 1 calc R U . . .
H23C H 1.038737 0.517064 0.922996 0.034 Uiso 1 1 calc R U . . .
C24 C 0.73246(16) 0.71544(13) 0.67647(13) 0.0145(5) Uani 1 1 d . . . . .
C25 C 0.64067(16) 0.68465(13) 0.66465(14) 0.0157(5) Uani 1 1 d . . . . .
C26 C 0.57343(17) 0.73212(14) 0.68125(14) 0.0177(5) Uani 1 1 d . . . . .
H26 H 0.511764 0.712110 0.674638 0.021 Uiso 1 1 calc R U . . .
C27 C 0.59179(17) 0.80675(14) 0.70681(14) 0.0182(5) Uani 1 1 d . . . . .
C28 C 0.68112(17) 0.83587(14) 0.71279(14) 0.0173(5) Uani 1 1 d . . . . .
H28 H 0.694266 0.887379 0.728515 0.021 Uiso 1 1 calc R U . . .
C29 C 0.75253(16) 0.79308(13) 0.69683(13) 0.0142(5) Uani 1 1 d . . . . .
C30 C 0.61039(16) 0.60313(13) 0.63539(15) 0.0171(5) Uani 1 1 d . . . . .
C31 C 0.50328(17) 0.58913(15) 0.61889(17) 0.0237(6) Uani 1 1 d . . . . .
H31A H 0.486903 0.537826 0.597245 0.036 Uiso 1 1 calc R U . . .
H31B H 0.466477 0.626455 0.579848 0.036 Uiso 1 1 calc R U . . .
H31C H 0.488181 0.594172 0.669042 0.036 Uiso 1 1 calc R U . . .
C32 C 0.66238(17) 0.54598(14) 0.70090(16) 0.0210(5) Uani 1 1 d . . . . .
H32A H 0.646169 0.494165 0.680815 0.031 Uiso 1 1 calc R U . . .
H32B H 0.642689 0.553808 0.748542 0.031 Uiso 1 1 calc R U . . .
H32C H 0.731411 0.553536 0.715115 0.031 Uiso 1 1 calc R U . . .
C33 C 0.62874(18) 0.58780(15) 0.55543(15) 0.0218(5) Uani 1 1 d . . . . .
H33A H 0.612431 0.534979 0.539214 0.033 Uiso 1 1 calc R U . . .
H33B H 0.696222 0.596696 0.562098 0.033 Uiso 1 1 calc R U . . .
H33C H 0.589272 0.621942 0.514024 0.033 Uiso 1 1 calc R U . . .
C34 C 0.51764(18) 0.85630(14) 0.72840(16) 0.0214(5) Uani 1 1 d . . . . .
C35 C 0.41830(19) 0.82041(17) 0.7018(2) 0.0345(7) Uani 1 1 d . . . . .
H35A H 0.373229 0.854662 0.714927 0.052 Uiso 1 1 calc R U . . .
H35B H 0.420388 0.771919 0.729669 0.052 Uiso 1 1 calc R U . . .
H35C H 0.397621 0.811635 0.643666 0.052 Uiso 1 1 calc R U . . .
C36 C 0.5101(2) 0.93416(16) 0.6885(2) 0.0324(7) Uani 1 1 d . . . . .
H36A H 0.460413 0.964051 0.700403 0.049 Uiso 1 1 calc R U . . .
H36B H 0.493791 0.927745 0.630254 0.049 Uiso 1 1 calc R U . . .
H36C H 0.571386 0.960640 0.709222 0.049 Uiso 1 1 calc R U . . .
C37 C 0.5491(2) 0.86766(19) 0.81984(18) 0.0365(7) Uani 1 1 d . . . . .
H37A H 0.501250 0.898004 0.833936 0.055 Uiso 1 1 calc R U . . .
H37B H 0.610586 0.894114 0.837493 0.055 Uiso 1 1 calc R U . . .
H37C H 0.555554 0.818089 0.846415 0.055 Uiso 1 1 calc R U . . .
C38 C 0.84681(16) 0.83216(13) 0.69926(14) 0.0157(5) Uani 1 1 d . . . . .
C39 C 0.85814(18) 0.82864(14) 0.61534(15) 0.0209(5) Uani 1 1 d . . . . .
H39A H 0.920198 0.849828 0.617616 0.031 Uiso 1 1 calc R U . . .
H39B H 0.807190 0.858163 0.577502 0.031 Uiso 1 1 calc R U . . .
H39C H 0.854259 0.775680 0.597422 0.031 Uiso 1 1 calc R U . . .
C40 C 0.84861(18) 0.91679(14) 0.72168(16) 0.0215(5) Uani 1 1 d . . . . .
H40A H 0.909614 0.939129 0.722589 0.032 Uiso 1 1 calc R U . . .
H40B H 0.841052 0.921806 0.774856 0.032 Uiso 1 1 calc R U . . .
H40C H 0.796319 0.943303 0.681850 0.032 Uiso 1 1 calc R U . . .
C41 C 0.93326(17) 0.79562(14) 0.76235(15) 0.0201(5) Uani 1 1 d . . . . .
H41A H 0.988327 0.829685 0.773374 0.030 Uiso 1 1 calc R U . . .
H41B H 0.948335 0.747127 0.741819 0.030 Uiso 1 1 calc R U . . .
H41C H 0.918105 0.786795 0.811996 0.030 Uiso 1 1 calc R U . . .
C43 C 0.3153(5) 0.9460(4) 0.4795(4) 0.0575(12) Uani 0.716(8) 1 d D . P A 1
H43A H 0.249977 0.963347 0.452477 0.086 Uiso 0.716(8) 1 calc R U P A 1
H43B H 0.352458 0.987463 0.512053 0.086 Uiso 0.716(8) 1 calc R U P A 1
H43C H 0.314206 0.902744 0.514258 0.086 Uiso 0.716(8) 1 calc R U P A 1
C44 C 0.3607(4) 0.9221(3) 0.4173(4) 0.0470(11) Uani 0.716(8) 1 d D . P A 1
H44A H 0.362958 0.966538 0.383454 0.056 Uiso 0.716(8) 1 calc R U P A 1
H44B H 0.319936 0.883091 0.382114 0.056 Uiso 0.716(8) 1 calc R U P A 1
C45 C 0.4606(4) 0.8905(3) 0.4528(4) 0.0470(11) Uani 0.716(8) 1 d D . P A 1
H45A H 0.458575 0.847387 0.488409 0.056 Uiso 0.716(8) 1 calc R U P A 1
H45B H 0.501753 0.930250 0.486491 0.056 Uiso 0.716(8) 1 calc R U P A 1
C46 C 0.5072(4) 0.8628(3) 0.3898(4) 0.0470(11) Uani 0.716(8) 1 d D . P A 1
H46A H 0.467040 0.822305 0.356654 0.056 Uiso 0.716(8) 1 calc R U P A 1
H46B H 0.508987 0.905605 0.353762 0.056 Uiso 0.716(8) 1 calc R U P A 1
C47 C 0.6068(4) 0.8329(3) 0.4277(4) 0.0575(12) Uani 0.716(8) 1 d D . P A 1
H47A H 0.629084 0.809500 0.386251 0.086 Uiso 0.716(8) 1 calc R U P A 1
H47B H 0.606830 0.794855 0.468375 0.086 Uiso 0.716(8) 1 calc R U P A 1
H47C H 0.649397 0.874806 0.452948 0.086 Uiso 0.716(8) 1 calc R U P A 1
C43A C 0.3014(13) 0.9689(10) 0.4914(11) 0.0575(12) Uani 0.284(8) 1 d D . P A 2
H43D H 0.241718 0.995237 0.463187 0.086 Uiso 0.284(8) 1 calc R U P A 2
H43E H 0.344846 1.004082 0.528945 0.086 Uiso 0.284(8) 1 calc R U P A 2
H43F H 0.287876 0.925691 0.521229 0.086 Uiso 0.284(8) 1 calc R U P A 2
C44A C 0.3465(11) 0.9412(9) 0.4321(10) 0.0470(11) Uani 0.284(8) 1 d D . P A 2
H44C H 0.367417 0.985193 0.406872 0.056 Uiso 0.284(8) 1 calc R U P A 2
H44D H 0.299052 0.912286 0.389374 0.056 Uiso 0.284(8) 1 calc R U P A 2
C45A C 0.4316(11) 0.8908(8) 0.4721(9) 0.0470(11) Uani 0.284(8) 1 d D . P A 2
H45C H 0.408868 0.843783 0.490949 0.056 Uiso 0.284(8) 1 calc R U P A 2
H45D H 0.474074 0.917438 0.519824 0.056 Uiso 0.284(8) 1 calc R U P A 2
C46A C 0.4899(10) 0.8692(8) 0.4157(9) 0.0470(11) Uani 0.284(8) 1 d D . P A 2
H46C H 0.448091 0.841898 0.368157 0.056 Uiso 0.284(8) 1 calc R U P A 2
H46D H 0.512947 0.915974 0.396631 0.056 Uiso 0.284(8) 1 calc R U P A 2
C47A C 0.5740(10) 0.8195(8) 0.4582(10) 0.0575(12) Uani 0.284(8) 1 d D . P A 2
H47D H 0.585311 0.783171 0.419950 0.086 Uiso 0.284(8) 1 calc R U P A 2
H47E H 0.560584 0.791923 0.501774 0.086 Uiso 0.284(8) 1 calc R U P A 2
H47F H 0.630781 0.851259 0.480384 0.086 Uiso 0.284(8) 1 calc R U P A 2

loop_
_atom_site_aniso_label
_atom_site_aniso_U_11
_atom_site_aniso_U_22
_atom_site_aniso_U_33
_atom_site_aniso_U_23
_atom_site_aniso_U_13
_atom_site_aniso_U_12
Ta1 0.01221(5) 0.00936(5) 0.01349(5) -0.00007(3) 0.00491(4) 0.00023(4)
Cl1 0.0152(3) 0.0215(3) 0.0225(3) -0.0009(2) 0.0063(2) -0.0021(2)
O1 0.0135(8) 0.0108(8) 0.0189(8) -0.0014(6) 0.0065(6) 0.0008(6)
N1 0.0165(10) 0.0109(10) 0.0163(10) 0.0022(8) 0.0067(8) -0.0003(8)
N2 0.0155(10) 0.0109(10) 0.0129(9) 0.0004(7) 0.0052(8) -0.0006(8)
N3 0.0146(10) 0.0113(10) 0.0164(10) -0.0021(8) 0.0038(8) -0.0011(8)
C1 0.0128(11) 0.0142(12) 0.0149(11) -0.0010(9) 0.0057(9) 0.0008(9)
C2 0.0117(11) 0.0131(11) 0.0174(11) -0.0013(9) 0.0064(9) 0.0008(9)
C3 0.0144(11) 0.0185(12) 0.0157(11) 0.0024(9) 0.0051(9) 0.0027(9)
C4 0.0132(11) 0.0181(12) 0.0155(12) -0.0018(9) 0.0050(9) 0.0023(9)
C5 0.0132(11) 0.0129(12) 0.0182(12) -0.0038(9) 0.0044(9) 0.0011(9)
C6 0.0117(11) 0.0128(11) 0.0166(11) 0.0004(9) 0.0056(9) 0.0023(9)
C7 0.0184(12) 0.0118(11) 0.0164(12) -0.0006(9) 0.0076(9) -0.0010(9)
C8 0.0131(11) 0.0140(12) 0.0172(12) -0.0004(9) 0.0070(9) 0.0016(9)
C9 0.0186(12) 0.0118(11) 0.0213(12) 0.0006(9) 0.0098(10) -0.0008(9)
C10 0.0190(12) 0.0162(12) 0.0183(12) 0.0020(10) 0.0091(10) 0.0013(10)
C11 0.0176(12) 0.0182(12) 0.0140(11) -0.0011(9) 0.0064(9) -0.0002(10)
C12 0.0129(11) 0.0145(12) 0.0163(11) 0.0000(9) 0.0065(9) 0.0029(9)
C13 0.0119(11) 0.0124(11) 0.0155(11) 0.0023(9) 0.0060(9) 0.0024(9)
C14 0.0187(12) 0.0216(13) 0.0174(12) -0.0003(10) 0.0051(10) 0.0008(10)
C15 0.0212(13) 0.0247(14) 0.0212(13) -0.0005(10) 0.0082(10) -0.0074(11)
C16 0.0329(14) 0.0132(12) 0.0212(13) -0.0012(10) 0.0135(11) 0.0003(11)
C17 0.0396(16) 0.0187(13) 0.0191(13) 0.0016(10) 0.0110(11) -0.0036(12)
C18 0.0189(12) 0.0137(12) 0.0189(12) 0.0007(9) 0.0068(10) -0.0021(10)
C19 0.0247(13) 0.0163(13) 0.0214(13) 0.0042(10) 0.0070(10) 0.0007(10)
C20 0.0196(12) 0.0247(13) 0.0204(12) 0.0023(10) 0.0094(10) -0.0027(11)
C21 0.0233(13) 0.0129(12) 0.0166(12) -0.0032(9) 0.0054(10) -0.0004(10)
C22 0.0349(15) 0.0216(14) 0.0227(13) -0.0046(11) 0.0124(12) 0.0023(11)
C23 0.0269(14) 0.0186(13) 0.0178(12) -0.0029(10) 0.0005(10) -0.0037(11)
C24 0.0156(11) 0.0129(12) 0.0155(11) 0.0022(9) 0.0058(9) 0.0033(9)
C25 0.0167(12) 0.0147(12) 0.0161(11) 0.0034(9) 0.0058(9) -0.0005(9)
C26 0.0149(12) 0.0173(12) 0.0216(12) 0.0016(10) 0.0067(10) -0.0017(10)
C27 0.0174(12) 0.0181(12) 0.0200(12) 0.0016(10) 0.0072(10) 0.0043(10)
C28 0.0202(12) 0.0119(12) 0.0207(12) -0.0005(9) 0.0078(10) 0.0016(10)
C29 0.0149(11) 0.0130(12) 0.0148(11) 0.0002(9) 0.0049(9) -0.0007(9)
C30 0.0134(11) 0.0139(12) 0.0242(13) -0.0013(10) 0.0063(10) -0.0003(9)
C31 0.0149(12) 0.0188(13) 0.0370(15) -0.0053(11) 0.0078(11) -0.0028(10)
C32 0.0190(12) 0.0139(12) 0.0323(14) 0.0021(10) 0.0114(11) -0.0011(10)
C33 0.0180(12) 0.0213(13) 0.0242(13) -0.0064(10) 0.0041(10) -0.0032(10)
C34 0.0194(13) 0.0174(13) 0.0302(14) -0.0014(11) 0.0117(11) 0.0035(10)
C35 0.0194(14) 0.0288(16) 0.060(2) -0.0114(14) 0.0199(14) 0.0015(12)
C36 0.0281(15) 0.0203(14) 0.0538(19) 0.0049(13) 0.0200(14) 0.0094(12)
C37 0.0338(16) 0.0462(19) 0.0345(16) -0.0041(14) 0.0180(13) 0.0138(14)
C38 0.0154(11) 0.0108(11) 0.0224(12) -0.0014(9) 0.0082(10) -0.0024(9)
C39 0.0245(13) 0.0183(13) 0.0232(13) -0.0009(10) 0.0121(11) -0.0039(10)
C40 0.0219(13) 0.0153(13) 0.0306(14) -0.0032(10) 0.0131(11) -0.0040(10)
C41 0.0154(12) 0.0191(13) 0.0245(13) -0.0027(10) 0.0045(10) -0.0019(10)
C43 0.047(2) 0.043(2) 0.070(3) 0.003(2) 0.0004(19) -0.0006(18)
C44 0.051(2) 0.0344(15) 0.047(2) 0.0034(14) 0.0035(15) -0.0090(14)
C45 0.051(2) 0.0344(15) 0.047(2) 0.0034(14) 0.0035(15) -0.0090(14)
C46 0.051(2) 0.0344(15) 0.047(2) 0.0034(14) 0.0035(15) -0.0090(14)
C47 0.047(2) 0.043(2) 0.070(3) 0.003(2) 0.0004(19) -0.0006(18)
C43A 0.047(2) 0.043(2) 0.070(3) 0.003(2) 0.0004(19) -0.0006(18)
C44A 0.051(2) 0.0344(15) 0.047(2) 0.0034(14) 0.0035(15) -0.0090(14)
C45A 0.051(2) 0.0344(15) 0.047(2) 0.0034(14) 0.0035(15) -0.0090(14)
C46A 0.051(2) 0.0344(15) 0.047(2) 0.0034(14) 0.0035(15) -0.0090(14)
C47A 0.047(2) 0.043(2) 0.070(3) 0.003(2) 0.0004(19) -0.0006(18)

loop_
_atom_type_symbol
_atom_type_description
_atom_type_scat_dispersion_real
_atom_type_scat_dispersion_imag
_atom_type_scat_source
C C 0.0033 0.0016 'International Tables Vol C Tables 4.2.6.8 and 6.1.1.4'
H H 0.0000 0.0000 'International Tables Vol C Tables 4.2.6.8 and 6.1.1.4'
Cl Cl 0.1484 0.1585 'International Tables Vol C Tables 4.2.6.8 and 6.1.1.4'
N N 0.0061 0.0033 'International Tables Vol C Tables 4.2.6.8 and 6.1.1.4'
O O 0.0106 0.0060 'International Tables Vol C Tables 4.2.6.8 and 6.1.1.4'
Ta Ta -0.7052 6.5227 'International Tables Vol C Tables 4.2.6.8 and 6.1.1.4'

loop_
_geom_angle_atom_site_label_1
_geom_angle_atom_site_label_2
_geom_angle_atom_site_label_3
_geom_angle
_geom_angle_site_symmetry_1
_geom_angle_site_symmetry_3
_geom_angle_publ_flag
O1 Ta1 N1 101.48(7) . . ?
O1 Ta1 N3 101.77(7) . . ?
N1 Ta1 N3 144.86(8) . . ?
O1 Ta1 N2 121.55(7) . . ?
N1 Ta1 N2 72.63(7) . . ?
N3 Ta1 N2 72.81(7) . . ?
O1 Ta1 Cl1 116.40(5) . . ?
N1 Ta1 Cl1 97.58(6) . . ?
N3 Ta1 Cl1 95.25(6) . . ?
N2 Ta1 Cl1 122.04(6) . . ?
C24 O1 Ta1 166.46(15) . . ?
C2 N1 C18 123.40(19) . . ?
C2 N1 Ta1 123.70(15) . . ?
C18 N1 Ta1 112.90(14) . . ?
C13 N2 C1 116.33(19) . . ?
C13 N2 Ta1 121.96(15) . . ?
C1 N2 Ta1 121.71(15) . . ?
C12 N3 C21 122.42(19) . . ?
C12 N3 Ta1 123.40(15) . . ?
C21 N3 Ta1 114.14(15) . . ?
C6 C1 N2 125.1(2) . . ?
C6 C1 C2 123.0(2) . . ?
N2 C1 C2 111.9(2) . . ?
C3 C2 N1 131.1(2) . . ?
C3 C2 C1 119.2(2) . . ?
N1 C2 C1 109.66(19) . . ?
C2 C3 C4 119.2(2) . . ?
C2 C3 H3 120.4 . . ?
C4 C3 H3 120.4 . . ?
C5 C4 C3 120.0(2) . . ?
C5 C4 C14 120.3(2) . . ?
C3 C4 C14 119.7(2) . . ?
C4 C5 C6 122.0(2) . . ?
C4 C5 H5 119.0 . . ?
C6 C5 H5 119.0 . . ?
C1 C6 C5 116.5(2) . . ?
C1 C6 C7 121.1(2) . . ?
C5 C6 C7 122.3(2) . . ?
C8 C7 C16 109.89(19) . . ?
C8 C7 C15 108.64(19) . . ?
C16 C7 C15 109.4(2) . . ?
C8 C7 C6 110.49(19) . . ?
C16 C7 C6 109.67(18) . . ?
C15 C7 C6 108.73(19) . . ?
C13 C8 C9 116.7(2) . . ?
C13 C8 C7 121.5(2) . . ?
C9 C8 C7 121.8(2) . . ?
C10 C9 C8 121.9(2) . . ?
C10 C9 H9 119.1 . . ?
C8 C9 H9 119.1 . . ?
C9 C10 C11 120.2(2) . . ?
C9 C10 C17 120.7(2) . . ?
C11 C10 C17 119.1(2) . . ?
C12 C11 C10 119.1(2) . . ?
C12 C11 H11 120.4 . . ?
C10 C11 H11 120.4 . . ?
C11 C12 N3 131.1(2) . . ?
C11 C12 C13 119.0(2) . . ?
N3 C12 C13 109.9(2) . . ?
C8 C13 N2 125.1(2) . . ?
C8 C13 C12 123.0(2) . . ?
N2 C13 C12 111.9(2) . . ?
C4 C14 H14A 109.5 . . ?
C4 C14 H14B 109.5 . . ?
H14A C14 H14B 109.5 . . ?
C4 C14 H14C 109.5 . . ?
H14A C14 H14C 109.5 . . ?
H14B C14 H14C 109.5 . . ?
C7 C15 H15A 109.5 . . ?
C7 C15 H15B 109.5 . . ?
H15A C15 H15B 109.5 . . ?
C7 C15 H15C 109.5 . . ?
H15A C15 H15C 109.5 . . ?
H15B C15 H15C 109.5 . . ?
C7 C16 H16A 109.5 . . ?
C7 C16 H16B 109.5 . . ?
H16A C16 H16B 109.5 . . ?
C7 C16 H16C 109.5 . . ?
H16A C16 H16C 109.5 . . ?
H16B C16 H16C 109.5 . . ?
C10 C17 H17A 109.5 . . ?
C10 C17 H17B 109.5 . . ?
H17A C17 H17B 109.5 . . ?
C10 C17 H17C 109.5 . . ?
H17A C17 H17C 109.5 . . ?
H17B C17 H17C 109.5 . . ?
N1 C18 C19 113.57(19) . . ?
N1 C18 C20 111.09(19) . . ?
C19 C18 C20 114.1(2) . . ?
N1 C18 H18 105.7 . . ?
C19 C18 H18 105.7 . . ?
C20 C18 H18 105.7 . . ?
C18 C19 H19A 109.5 . . ?
C18 C19 H19B 109.5 . . ?
H19A C19 H19B 109.5 . . ?
C18 C19 H19C 109.5 . . ?
H19A C19 H19C 109.5 . . ?
H19B C19 H19C 109.5 . . ?
C18 C20 H20A 109.5 . . ?
C18 C20 H20B 109.5 . . ?
H20A C20 H20B 109.5 . . ?
C18 C20 H20C 109.5 . . ?
H20A C20 H20C 109.5 . . ?
H20B C20 H20C 109.5 . . ?
N3 C21 C22 113.1(2) . . ?
N3 C21 C23 111.80(19) . . ?
C22 C21 C23 114.1(2) . . ?
N3 C21 H21 105.6 . . ?
C22 C21 H21 105.6 . . ?
C23 C21 H21 105.6 . . ?
C21 C22 H22A 109.5 . . ?
C21 C22 H22B 109.5 . . ?
H22A C22 H22B 109.5 . . ?
C21 C22 H22C 109.5 . . ?
H22A C22 H22C 109.5 . . ?
H22B C22 H22C 109.5 . . ?
C21 C23 H23A 109.5 . . ?
C21 C23 H23B 109.5 . . ?
H23A C23 H23B 109.5 . . ?
C21 C23 H23C 109.5 . . ?
H23A C23 H23C 109.5 . . ?
H23B C23 H23C 109.5 . . ?
O1 C24 C25 120.9(2) . . ?
O1 C24 C29 117.8(2) . . ?
C25 C24 C29 121.3(2) . . ?
C26 C25 C24 117.0(2) . . ?
C26 C25 C30 118.4(2) . . ?
C24 C25 C30 124.7(2) . . ?
C27 C26 C25 123.7(2) . . ?
C27 C26 H26 118.2 . . ?
C25 C26 H26 118.2 . . ?
C26 C27 C28 117.2(2) . . ?
C26 C27 C34 122.3(2) . . ?
C28 C27 C34 120.5(2) . . ?
C27 C28 C29 123.2(2) . . ?
C27 C28 H28 118.4 . . ?
C29 C28 H28 118.4 . . ?
C28 C29 C24 117.3(2) . . ?
C28 C29 C38 119.3(2) . . ?
C24 C29 C38 123.4(2) . . ?
C31 C30 C32 106.0(2) . . ?
C31 C30 C33 105.8(2) . . ?
C32 C30 C33 112.1(2) . . ?
C31 C30 C25 112.61(19) . . ?
C32 C30 C25 109.70(19) . . ?
C33 C30 C25 110.5(2) . . ?
C30 C31 H31A 109.5 . . ?
C30 C31 H31B 109.5 . . ?
H31A C31 H31B 109.5 . . ?
C30 C31 H31C 109.5 . . ?
H31A C31 H31C 109.5 . . ?
H31B C31 H31C 109.5 . . ?
C30 C32 H32A 109.5 . . ?
C30 C32 H32B 109.5 . . ?
H32A C32 H32B 109.5 . . ?
C30 C32 H32C 109.5 . . ?
H32A C32 H32C 109.5 . . ?
H32B C32 H32C 109.5 . . ?
C30 C33 H33A 109.5 . . ?
C30 C33 H33B 109.5 . . ?
H33A C33 H33B 109.5 . . ?
C30 C33 H33C 109.5 . . ?
H33A C33 H33C 109.5 . . ?
H33B C33 H33C 109.5 . . ?
C36 C34 C35 108.0(2) . . ?
C36 C34 C37 108.5(2) . . ?
C35 C34 C37 108.3(2) . . ?
C36 C34 C27 110.4(2) . . ?
C35 C34 C27 112.4(2) . . ?
C37 C34 C27 109.2(2) . . ?
C34 C35 H35A 109.5 . . ?
C34 C35 H35B 109.5 . . ?
H35A C35 H35B 109.5 . . ?
C34 C35 H35C 109.5 . . ?
H35A C35 H35C 109.5 . . ?
H35B C35 H35C 109.5 . . ?
C34 C36 H36A 109.5 . . ?
C34 C36 H36B 109.5 . . ?
H36A C36 H36B 109.5 . . ?
C34 C36 H36C 109.5 . . ?
H36A C36 H36C 109.5 . . ?
H36B C36 H36C 109.5 . . ?
C34 C37 H37A 109.5 . . ?
C34 C37 H37B 109.5 . . ?
H37A C37 H37B 109.5 . . ?
C34 C37 H37C 109.5 . . ?
H37A C37 H37C 109.5 . . ?
H37B C37 H37C 109.5 . . ?
C39 C38 C40 106.62(19) . . ?
C39 C38 C41 110.7(2) . . ?
C40 C38 C41 106.1(2) . . ?
C39 C38 C29 109.26(19) . . ?
C40 C38 C29 112.35(19) . . ?
C41 C38 C29 111.65(19) . . ?
C38 C39 H39A 109.5 . . ?
C38 C39 H39B 109.5 . . ?
H39A C39 H39B 109.5 . . ?
C38 C39 H39C 109.5 . . ?
H39A C39 H39C 109.5 . . ?
H39B C39 H39C 109.5 . . ?
C38 C40 H40A 109.5 . . ?
C38 C40 H40B 109.5 . . ?
H40A C40 H40B 109.5 . . ?
C38 C40 H40C 109.5 . . ?
H40A C40 H40C 109.5 . . ?
H40B C40 H40C 109.5 . . ?
C38 C41 H41A 109.5 . . ?
C38 C41 H41B 109.5 . . ?
H41A C41 H41B 109.5 . . ?
C38 C41 H41C 109.5 . . ?
H41A C41 H41C 109.5 . . ?
H41B C41 H41C 109.5 . . ?
C44 C43 H43A 109.5 . . ?
C44 C43 H43B 109.5 . . ?
H43A C43 H43B 109.5 . . ?
C44 C43 H43C 109.5 . . ?
H43A C43 H43C 109.5 . . ?
H43B C43 H43C 109.5 . . ?
C43 C44 C45 113.9(5) . . ?
C43 C44 H44A 108.8 . . ?
C45 C44 H44A 108.8 . . ?
C43 C44 H44B 108.8 . . ?
C45 C44 H44B 108.8 . . ?
H44A C44 H44B 107.7 . . ?
C44 C45 C46 114.6(4) . . ?
C44 C45 H45A 108.6 . . ?
C46 C45 H45A 108.6 . . ?
C44 C45 H45B 108.6 . . ?
C46 C45 H45B 108.6 . . ?
H45A C45 H45B 107.6 . . ?
C47 C46 C45 112.9(4) . . ?
C47 C46 H46A 109.0 . . ?
C45 C46 H46A 109.0 . . ?
C47 C46 H46B 109.0 . . ?
C45 C46 H46B 109.0 . . ?
H46A C46 H46B 107.8 . . ?
C46 C47 H47A 109.5 . . ?
C46 C47 H47B 109.5 . . ?
H47A C47 H47B 109.5 . . ?
C46 C47 H47C 109.5 . . ?
H47A C47 H47C 109.5 . . ?
H47B C47 H47C 109.5 . . ?
C44A C43A H43D 109.5 . . ?
C44A C43A H43E 109.5 . . ?
H43D C43A H43E 109.5 . . ?
C44A C43A H43F 109.5 . . ?
H43D C43A H43F 109.5 . . ?
H43E C43A H43F 109.5 . . ?
C43A C44A C45A 111.0(12) . . ?
C43A C44A H44C 109.4 . . ?
C45A C44A H44C 109.4 . . ?
C43A C44A H44D 109.4 . . ?
C45A C44A H44D 109.4 . . ?
H44C C44A H44D 108.0 . . ?
C44A C45A C46A 113.3(10) . . ?
C44A C45A H45C 108.9 . . ?
C46A C45A H45C 108.9 . . ?
C44A C45A H45D 108.9 . . ?
C46A C45A H45D 108.9 . . ?
H45C C45A H45D 107.7 . . ?
C47A C46A C45A 111.4(11) . . ?
C47A C46A H46C 109.4 . . ?
C45A C46A H46C 109.4 . . ?
C47A C46A H46D 109.4 . . ?
C45A C46A H46D 109.4 . . ?
H46C C46A H46D 108.0 . . ?
C46A C47A H47D 109.5 . . ?
C46A C47A H47E 109.5 . . ?
H47D C47A H47E 109.5 . . ?
C46A C47A H47F 109.5 . . ?
H47D C47A H47F 109.5 . . ?
H47E C47A H47F 109.5 . . ?

loop_
_geom_bond_atom_site_label_1
_geom_bond_atom_site_label_2
_geom_bond_distance
_geom_bond_site_symmetry_2
_geom_bond_publ_flag
Ta1 O1 1.8984(15) . ?
Ta1 N1 2.0080(19) . ?
Ta1 N3 2.0138(19) . ?
Ta1 N2 2.0316(19) . ?
Ta1 Cl1 2.3349(6) . ?
O1 C24 1.388(3) . ?
N1 C2 1.400(3) . ?
N1 C18 1.478(3) . ?
N2 C13 1.390(3) . ?
N2 C1 1.394(3) . ?
N3 C12 1.400(3) . ?
N3 C21 1.483(3) . ?
C1 C6 1.386(3) . ?
C1 C2 1.400(3) . ?
C2 C3 1.391(3) . ?
C3 C4 1.397(3) . ?
C3 H3 0.9500 . ?
C4 C5 1.395(3) . ?
C4 C14 1.513(3) . ?
C5 C6 1.397(3) . ?
C5 H5 0.9500 . ?
C6 C7 1.541(3) . ?
C7 C8 1.530(3) . ?
C7 C16 1.536(3) . ?
C7 C15 1.540(3) . ?
C8 C13 1.384(3) . ?
C8 C9 1.398(3) . ?
C9 C10 1.392(3) . ?
C9 H9 0.9500 . ?
C10 C11 1.402(3) . ?
C10 C17 1.509(3) . ?
C11 C12 1.391(3) . ?
C11 H11 0.9500 . ?
C12 C13 1.406(3) . ?
C14 H14A 0.9800 . ?
C14 H14B 0.9800 . ?
C14 H14C 0.9800 . ?
C15 H15A 0.9800 . ?
C15 H15B 0.9800 . ?
C15 H15C 0.9800 . ?
C16 H16A 0.9800 . ?
C16 H16B 0.9800 . ?
C16 H16C 0.9800 . ?
C17 H17A 0.9800 . ?
C17 H17B 0.9800 . ?
C17 H17C 0.9800 . ?
C18 C19 1.530(3) . ?
C18 C20 1.531(3) . ?
C18 H18 1.0000 . ?
C19 H19A 0.9800 . ?
C19 H19B 0.9800 . ?
C19 H19C 0.9800 . ?
C20 H20A 0.9800 . ?
C20 H20B 0.9800 . ?
C20 H20C 0.9800 . ?
C21 C22 1.525(3) . ?
C21 C23 1.529(3) . ?
C21 H21 1.0000 . ?
C22 H22A 0.9800 . ?
C22 H22B 0.9800 . ?
C22 H22C 0.9800 . ?
C23 H23A 0.9800 . ?
C23 H23B 0.9800 . ?
C23 H23C 0.9800 . ?
C24 C25 1.415(3) . ?
C24 C29 1.420(3) . ?
C25 C26 1.400(3) . ?
C25 C30 1.542(3) . ?
C26 C27 1.387(3) . ?
C26 H26 0.9500 . ?
C27 C28 1.390(3) . ?
C27 C34 1.541(3) . ?
C28 C29 1.397(3) . ?
C28 H28 0.9500 . ?
C29 C38 1.544(3) . ?
C30 C31 1.537(3) . ?
C30 C32 1.537(3) . ?
C30 C33 1.538(3) . ?
C31 H31A 0.9800 . ?
C31 H31B 0.9800 . ?
C31 H31C 0.9800 . ?
C32 H32A 0.9800 . ?
C32 H32B 0.9800 . ?
C32 H32C 0.9800 . ?
C33 H33A 0.9800 . ?
C33 H33B 0.9800 . ?
C33 H33C 0.9800 . ?
C34 C36 1.528(4) . ?
C34 C35 1.530(4) . ?
C34 C37 1.536(4) . ?
C35 H35A 0.9800 . ?
C35 H35B 0.9800 . ?
C35 H35C 0.9800 . ?
C36 H36A 0.9800 . ?
C36 H36B 0.9800 . ?
C36 H36C 0.9800 . ?
C37 H37A 0.9800 . ?
C37 H37B 0.9800 . ?
C37 H37C 0.9800 . ?
C38 C39 1.538(3) . ?
C38 C40 1.539(3) . ?
C38 C41 1.540(3) . ?
C39 H39A 0.9800 . ?
C39 H39B 0.9800 . ?
C39 H39C 0.9800 . ?
C40 H40A 0.9800 . ?
C40 H40B 0.9800 . ?
C40 H40C 0.9800 . ?
C41 H41A 0.9800 . ?
C41 H41B 0.9800 . ?
C41 H41C 0.9800 . ?
C43 C44 1.513(8) . ?
C43 H43A 0.9800 . ?
C43 H43B 0.9800 . ?
C43 H43C 0.9800 . ?
C44 C45 1.515(7) . ?
C44 H44A 0.9900 . ?
C44 H44B 0.9900 . ?
C45 C46 1.557(7) . ?
C45 H45A 0.9900 . ?
C45 H45B 0.9900 . ?
C46 C47 1.506(7) . ?
C46 H46A 0.9900 . ?
C46 H46B 0.9900 . ?
C47 H47A 0.9800 . ?
C47 H47B 0.9800 . ?
C47 H47C 0.9800 . ?
C43A C44A 1.487(15) . ?
C43A H43D 0.9800 . ?
C43A H43E 0.9800 . ?
C43A H43F 0.9800 . ?
C44A C45A 1.517(14) . ?
C44A H44C 0.9900 . ?
C44A H44D 0.9900 . ?
C45A C46A 1.557(14) . ?
C45A H45C 0.9900 . ?
C45A H45D 0.9900 . ?
C46A C47A 1.508(14) . ?
C46A H46C 0.9900 . ?
C46A H46D 0.9900 . ?
C47A H47D 0.9800 . ?
C47A H47E 0.9800 . ?
C47A H47F 0.9800 . ?

loop_
_geom_torsion_atom_site_label_1
_geom_torsion_atom_site_label_2
_geom_torsion_atom_site_label_3
_geom_torsion_atom_site_label_4
_geom_torsion
_geom_torsion_site_symmetry_1
_geom_torsion_site_symmetry_2
_geom_torsion_site_symmetry_3
_geom_torsion_site_symmetry_4
_geom_torsion_publ_flag
N1 Ta1 O1 C24 112.3(6) . . . . ?
N3 Ta1 O1 C24 -41.2(6) . . . . ?
N2 Ta1 O1 C24 35.8(6) . . . . ?
Cl1 Ta1 O1 C24 -143.1(6) . . . . ?
C13 N2 C1 C6 4.0(3) . . . . ?
Ta1 N2 C1 C6 -175.04(17) . . . . ?
C13 N2 C1 C2 -175.86(19) . . . . ?
Ta1 N2 C1 C2 5.1(3) . . . . ?
C18 N1 C2 C3 -6.8(4) . . . . ?
Ta1 N1 C2 C3 173.91(19) . . . . ?
C18 N1 C2 C1 175.2(2) . . . . ?
Ta1 N1 C2 C1 -4.1(3) . . . . ?
C6 C1 C2 C3 1.2(3) . . . . ?
N2 C1 C2 C3 -178.9(2) . . . . ?
C6 C1 C2 N1 179.5(2) . . . . ?
N2 C1 C2 N1 -0.7(3) . . . . ?
N1 C2 C3 C4 -177.5(2) . . . . ?
C1 C2 C3 C4 0.3(3) . . . . ?
C2 C3 C4 C5 -1.5(3) . . . . ?
C2 C3 C4 C14 177.2(2) . . . . ?
C3 C4 C5 C6 1.1(3) . . . . ?
C14 C4 C5 C6 -177.5(2) . . . . ?
N2 C1 C6 C5 178.7(2) . . . . ?
C2 C1 C6 C5 -1.5(3) . . . . ?
N2 C1 C6 C7 -0.1(3) . . . . ?
C2 C1 C6 C7 179.7(2) . . . . ?
C4 C5 C6 C1 0.3(3) . . . . ?
C4 C5 C6 C7 179.1(2) . . . . ?
C1 C6 C7 C8 -4.9(3) . . . . ?
C5 C6 C7 C8 176.4(2) . . . . ?
C1 C6 C7 C16 -126.2(2) . . . . ?
C5 C6 C7 C16 55.1(3) . . . . ?
C1 C6 C7 C15 114.2(2) . . . . ?
C5 C6 C7 C15 -64.5(3) . . . . ?
C16 C7 C8 C13 127.7(2) . . . . ?
C15 C7 C8 C13 -112.7(2) . . . . ?
C6 C7 C8 C13 6.6(3) . . . . ?
C16 C7 C8 C9 -53.3(3) . . . . ?
C15 C7 C8 C9 66.3(3) . . . . ?
C6 C7 C8 C9 -174.5(2) . . . . ?
C13 C8 C9 C10 0.2(3) . . . . ?
C7 C8 C9 C10 -178.9(2) . . . . ?
C8 C9 C10 C11 1.9(4) . . . . ?
C8 C9 C10 C17 -178.7(2) . . . . ?
C9 C10 C11 C12 -2.0(3) . . . . ?
C17 C10 C11 C12 178.6(2) . . . . ?
C10 C11 C12 N3 179.4(2) . . . . ?
C10 C11 C12 C13 0.0(3) . . . . ?
C21 N3 C12 C11 -3.3(4) . . . . ?
Ta1 N3 C12 C11 179.21(19) . . . . ?
C21 N3 C12 C13 176.2(2) . . . . ?
Ta1 N3 C12 C13 -1.4(3) . . . . ?
C9 C8 C13 N2 177.6(2) . . . . ?
C7 C8 C13 N2 -3.4(3) . . . . ?
C9 C8 C13 C12 -2.2(3) . . . . ?
C7 C8 C13 C12 176.8(2) . . . . ?
C1 N2 C13 C8 -2.2(3) . . . . ?
Ta1 N2 C13 C8 176.81(17) . . . . ?
C1 N2 C13 C12 177.57(19) . . . . ?
Ta1 N2 C13 C12 -3.4(3) . . . . ?
C11 C12 C13 C8 2.1(3) . . . . ?
N3 C12 C13 C8 -177.4(2) . . . . ?
C11 C12 C13 N2 -177.7(2) . . . . ?
N3 C12 C13 N2 2.8(3) . . . . ?
C2 N1 C18 C19 65.3(3) . . . . ?
Ta1 N1 C18 C19 -115.34(19) . . . . ?
C2 N1 C18 C20 -65.0(3) . . . . ?
Ta1 N1 C18 C20 114.42(18) . . . . ?
C12 N3 C21 C22 -63.1(3) . . . . ?
Ta1 N3 C21 C22 114.60(19) . . . . ?
C12 N3 C21 C23 67.4(3) . . . . ?
Ta1 N3 C21 C23 -114.92(19) . . . . ?
Ta1 O1 C24 C25 -34.7(7) . . . . ?
Ta1 O1 C24 C29 145.7(5) . . . . ?
O1 C24 C25 C26 174.6(2) . . . . ?
C29 C24 C25 C26 -5.8(3) . . . . ?
O1 C24 C25 C30 -5.2(3) . . . . ?
C29 C24 C25 C30 174.4(2) . . . . ?
C24 C25 C26 C27 1.2(4) . . . . ?
C30 C25 C26 C27 -179.1(2) . . . . ?
C25 C26 C27 C28 2.7(4) . . . . ?
C25 C26 C27 C34 -177.0(2) . . . . ?
C26 C27 C28 C29 -2.0(4) . . . . ?
C34 C27 C28 C29 177.7(2) . . . . ?
C27 C28 C29 C24 -2.4(4) . . . . ?
C27 C28 C29 C38 175.6(2) . . . . ?
O1 C24 C29 C28 -173.9(2) . . . . ?
C25 C24 C29 C28 6.4(3) . . . . ?
O1 C24 C29 C38 8.1(3) . . . . ?
C25 C24 C29 C38 -171.5(2) . . . . ?
C26 C25 C30 C31 7.0(3) . . . . ?
C24 C25 C30 C31 -173.3(2) . . . . ?
C26 C25 C30 C32 -110.8(2) . . . . ?
C24 C25 C30 C32 69.0(3) . . . . ?
C26 C25 C30 C33 125.1(2) . . . . ?
C24 C25 C30 C33 -55.2(3) . . . . ?
C26 C27 C34 C36 -132.7(3) . . . . ?
C28 C27 C34 C36 47.6(3) . . . . ?
C26 C27 C34 C35 -12.1(3) . . . . ?
C28 C27 C34 C35 168.2(2) . . . . ?
C26 C27 C34 C37 108.1(3) . . . . ?
C28 C27 C34 C37 -71.6(3) . . . . ?
C28 C29 C38 C39 -117.0(2) . . . . ?
C24 C29 C38 C39 60.9(3) . . . . ?
C28 C29 C38 C40 1.1(3) . . . . ?
C24 C29 C38 C40 179.0(2) . . . . ?
C28 C29 C38 C41 120.2(2) . . . . ?
C24 C29 C38 C41 -61.9(3) . . . . ?
C43 C44 C45 C46 177.9(5) . . . . ?
C44 C45 C46 C47 179.2(5) . . . . ?
C43A C44A C45A C46A -172.1(13) . . . . ?
C44A C45A C46A C47A 179.6(13) . . . . ?
